data_7103101
loop_
_publ_author_name
'Shimizu, Masaki'
'Tatsumi, Hironori'
'Mochida, Kenji'
'Hiyama, Tamejiro'

_publ_section_title
;
 Solid state structures and photophysical properties of
 (trimethylsilyl)methyl-substituted anthracenes and pyrenes.
;
_journal_issue 18
_journal_name_full 'Chemical communications (Cambridge, England)'
_journal_page_first 2134
_journal_page_last 2136
_journal_paper_doi 10.1039/b716770a
_journal_year 2008
_chemical_formula_sum 'C32 H50 Si4'
_chemical_formula_weight 547.08
_chemical_name_systematic
;
?
;
_space_group_IT_number 14
_symmetry_cell_setting monoclinic
_symmetry_space_group_name_Hall '-P 2ybc'
_symmetry_space_group_name_H-M 'P 1 21/c 1'
_atom_sites_solution_hydrogens geom
_atom_sites_solution_primary direct
_atom_sites_solution_secondary difmap
_audit_creation_method SHELXL-97
_cell_angle_alpha 90.00
_cell_angle_beta 109.495(4)
_cell_angle_gamma 90.00
_cell_formula_units_Z 2
_cell_length_a 13.524(3)
_cell_length_b 10.663(3)
_cell_length_c 12.834(3)
_cell_measurement_temperature 300(2)
_cell_volume 1744.7(8)
_computing_cell_refinement 'Bruker XSCANS'
_computing_data_collection 'Bruker XSCANS'
_computing_data_reduction 'Bruker SHELXTL'
_computing_molecular_graphics 'Bruker SHELXTL'
_computing_publication_material 'Bruker SHELXTL'
_computing_structure_refinement 'SHELXL-97 (Sheldrick, 1997)'
_computing_structure_solution 'SHELXS-97 (Sheldrick, 1990)'
_diffrn_ambient_temperature 300(2)
_diffrn_detector_area_resol_mean 8.366
_diffrn_measured_fraction_theta_full 0.998
_diffrn_measured_fraction_theta_max 0.998
_diffrn_measurement_device_type 'Bruker P4'
_diffrn_measurement_method '\w scans'
_diffrn_radiation_monochromator graphite
_diffrn_radiation_source 'fine-focus sealed tube'
_diffrn_radiation_type MoK\a
_diffrn_radiation_wavelength 0.71073
_diffrn_reflns_av_R_equivalents 0.0196
_diffrn_reflns_av_sigmaI/netI 0.0213
_diffrn_reflns_limit_h_max 16
_diffrn_reflns_limit_h_min -14
_diffrn_reflns_limit_k_max 10
_diffrn_reflns_limit_k_min -12
_diffrn_reflns_limit_l_max 14
_diffrn_reflns_limit_l_min -15
_diffrn_reflns_number 9289
_diffrn_reflns_theta_full 25.50
_diffrn_reflns_theta_max 25.50
_diffrn_reflns_theta_min 2.49
_exptl_absorpt_coefficient_mu 0.188
_exptl_absorpt_correction_T_max 0.9119
_exptl_absorpt_correction_T_min 0.9119
_exptl_absorpt_correction_type empirical
_exptl_crystal_colour yellow
_exptl_crystal_density_diffrn 1.041
_exptl_crystal_density_method 'not measured'
_exptl_crystal_description prism
_exptl_crystal_F_000 596
_exptl_crystal_size_max 0.50
_exptl_crystal_size_mid 0.50
_exptl_crystal_size_min 0.50
_refine_diff_density_max 0.811
_refine_diff_density_min -0.518
_refine_diff_density_rms 0.075
_refine_ls_extinction_method none
_refine_ls_goodness_of_fit_ref 1.127
_refine_ls_hydrogen_treatment constr
_refine_ls_matrix_type full
_refine_ls_number_parameters 170
_refine_ls_number_reflns 3243
_refine_ls_number_restraints 18
_refine_ls_restrained_S_all 1.204
_refine_ls_R_factor_all 0.0768
_refine_ls_R_factor_gt 0.0704
_refine_ls_shift/su_max 0.039
_refine_ls_shift/su_mean 0.004
_refine_ls_structure_factor_coef Fsqd
_refine_ls_weighting_details 'calc w=1/[\s^2^(Fo^2^)+(0.1570P)^2^+0.4643P] where P=(Fo^2^+2Fc^2^)/3'
_refine_ls_weighting_scheme calc
_refine_ls_wR_factor_gt 0.2238
_refine_ls_wR_factor_ref 0.2317
_reflns_number_gt 2793
_reflns_number_total 3243
_reflns_threshold_expression >2sigma(I)
_cod_data_source_file b716770a.txt
_cod_data_source_block 3tm
_cod_depositor_comments
;
The following automatic conversions were performed:
'_symmetry_cell_setting' value 'Monoclinic' changed to 'monoclinic'
according to '/home/saulius/struct/CIF-dictionaries/cif_core.dic'
dictionary named 'cif_core.dic' version 2.4.1 from 2010-06-29.

Automatic conversion script
Id: cif_fix_enum 1527 2010-12-29 10:47:43Z saulius 
;
_cod_original_sg_symbol_H-M P2(1)/c
_cod_database_code 7103101

loop_
_symmetry_equiv_pos_as_xyz
'x, y, z'
'-x, y+1/2, -z+1/2'
'-x, -y, -z'
'x, -y-1/2, z-1/2'

loop_
_atom_site_label
_atom_site_type_symbol
_atom_site_fract_x
_atom_site_fract_y
_atom_site_fract_z
_atom_site_U_iso_or_equiv
_atom_site_adp_type
_atom_site_occupancy
_atom_site_symmetry_multiplicity
_atom_site_calc_flag
_atom_site_refinement_flags
_atom_site_disorder_assembly
_atom_site_disorder_group
C1 C 0.96227(18) 0.5661(2) 0.3559(2) 0.0440(6) Uani 1 1 d . . .
C2 C 0.90108(19) 0.5321(2) 0.2462(2) 0.0464(6) Uani 1 1 d . . .
C3 C 0.84830(19) 0.4179(3) 0.2306(2) 0.0489(6) Uani 1 1 d . . .
H3 H 0.8072 0.3964 0.1590 0.059 Uiso 1 1 calc R . .
C4 C 0.85287(19) 0.3341(2) 0.3146(2) 0.0466(6) Uani 1 1 d . . .
C5 C 0.91407(18) 0.3665(2) 0.4240(2) 0.0446(6) Uani 1 1 d . . .
C6 C 0.96904(17) 0.4833(2) 0.44452(19) 0.0410(5) Uani 1 1 d . . .
C7 C 0.9231(2) 0.2864(2) 0.5168(2) 0.0528(7) Uani 1 1 d . . .
H7 H 0.8883 0.2098 0.5048 0.063 Uiso 1 1 calc R . .
C8 C 1.0195(2) 0.6808(3) 0.3796(2) 0.0519(6) Uani 1 1 d . . .
H8 H 1.0171 0.7345 0.3217 0.062 Uiso 1 1 calc R . .
C9 C 0.8893(2) 0.6148(3) 0.1479(2) 0.0533(7) Uani 1 1 d . . .
H9A H 0.8766 0.5616 0.0835 0.064 Uiso 1 1 calc R . .
H9B H 0.9555 0.6574 0.1596 0.064 Uiso 1 1 calc R . .
C10 C 0.8219(3) 0.8760(4) 0.2081(4) 0.0849(11) Uani 1 1 d . . .
H10A H 0.7681 0.9388 0.1849 0.127 Uiso 1 1 calc R . .
H10B H 0.8865 0.9093 0.2042 0.127 Uiso 1 1 calc R . .
H10C H 0.8312 0.8515 0.2827 0.127 Uiso 1 1 calc R . .
C11 C 0.7558(4) 0.7870(4) -0.0304(3) 0.0866(12) Uani 1 1 d . . .
H11A H 0.7465 0.7144 -0.0769 0.130 Uiso 1 1 calc R . .
H11B H 0.8139 0.8355 -0.0354 0.130 Uiso 1 1 calc R . .
H11C H 0.6933 0.8372 -0.0541 0.130 Uiso 1 1 calc R . .
C12 C 0.6620(3) 0.6673(4) 0.1316(3) 0.0752(9) Uani 1 1 d . . .
H12A H 0.6777 0.6362 0.2056 0.113 Uiso 1 1 calc R . .
H12B H 0.6377 0.5997 0.0800 0.113 Uiso 1 1 calc R . .
H12C H 0.6084 0.7304 0.1175 0.113 Uiso 1 1 calc R . .
C13 C 0.7918(2) 0.2139(3) 0.2877(3) 0.0543(7) Uani 1 1 d . . .
H13A H 0.8311 0.1491 0.3373 0.065 Uiso 1 1 calc R . .
H13B H 0.7855 0.1891 0.2131 0.065 Uiso 1 1 calc R . .
C14 C 0.6489(5) 0.3439(6) 0.4004(5) 0.132(2) Uani 1 1 d U . .
H14A H 0.6908 0.4148 0.3955 0.198 Uiso 1 1 calc R . .
H14B H 0.6749 0.3096 0.4737 0.198 Uiso 1 1 calc R . .
H14C H 0.5774 0.3700 0.3844 0.198 Uiso 1 1 calc R . .
C15 C 0.5640(6) 0.2715(8) 0.1663(6) 0.157(3) Uani 1 1 d U . .
H15A H 0.5561 0.2059 0.1129 0.235 Uiso 1 1 calc R . .
H15B H 0.5900 0.3457 0.1420 0.235 Uiso 1 1 calc R . .
H15C H 0.4971 0.2891 0.1741 0.235 Uiso 1 1 calc R . .
C16 C 0.6277(6) 0.0743(8) 0.3561(7) 0.169(3) Uani 1 1 d U . .
H16A H 0.5744 0.0880 0.3890 0.253 Uiso 1 1 calc R . .
H16B H 0.6904 0.0444 0.4114 0.253 Uiso 1 1 calc R . .
H16C H 0.6038 0.0132 0.2982 0.253 Uiso 1 1 calc R . .
Si1 Si 0.78253(6) 0.73677(8) 0.11562(7) 0.0540(3) Uani 1 1 d . . .
Si2 Si 0.65573(7) 0.22199(8) 0.29853(8) 0.0639(4) Uani 1 1 d . . .

loop_
_atom_site_aniso_label
_atom_site_aniso_U_11
_atom_site_aniso_U_22
_atom_site_aniso_U_33
_atom_site_aniso_U_23
_atom_site_aniso_U_13
_atom_site_aniso_U_12
C1 0.0363(11) 0.0443(13) 0.0535(13) 0.0002(10) 0.0178(10) 0.0007(10)
C2 0.0404(12) 0.0477(14) 0.0536(14) 0.0007(11) 0.0191(10) 0.0028(10)
C3 0.0428(13) 0.0496(14) 0.0533(14) -0.0084(11) 0.0148(10) -0.0005(10)
C4 0.0400(12) 0.0403(13) 0.0597(14) -0.0060(10) 0.0170(11) 0.0002(10)
C5 0.0367(11) 0.0401(13) 0.0572(14) -0.0020(10) 0.0161(10) -0.0014(9)
C6 0.0325(11) 0.0370(12) 0.0559(13) -0.0013(9) 0.0178(9) -0.0002(9)
C7 0.0474(14) 0.0397(13) 0.0687(17) 0.0041(11) 0.0160(12) -0.0101(10)
C8 0.0485(14) 0.0468(14) 0.0605(15) 0.0112(12) 0.0183(12) -0.0039(11)
C9 0.0504(14) 0.0589(16) 0.0528(14) 0.0018(12) 0.0200(11) -0.0011(12)
C10 0.083(2) 0.063(2) 0.107(3) -0.0122(19) 0.030(2) -0.0005(18)
C11 0.088(3) 0.092(3) 0.076(2) 0.032(2) 0.0216(19) 0.005(2)
C12 0.0556(17) 0.079(2) 0.094(2) 0.0122(19) 0.0282(16) -0.0019(16)
C13 0.0494(15) 0.0460(15) 0.0636(16) -0.0084(11) 0.0136(13) -0.0061(11)
C14 0.104(3) 0.149(4) 0.152(4) -0.033(3) 0.056(3) 0.008(3)
C15 0.127(4) 0.191(5) 0.141(4) 0.003(4) 0.030(3) 0.026(4)
C16 0.154(4) 0.152(5) 0.222(5) 0.028(4) 0.091(4) -0.017(4)
Si1 0.0516(5) 0.0522(5) 0.0586(5) 0.0081(3) 0.0189(4) -0.0010(3)
Si2 0.0477(5) 0.0592(6) 0.0812(7) 0.0010(4) 0.0168(4) -0.0083(3)

loop_
_atom_type_symbol
_atom_type_description
_atom_type_scat_dispersion_real
_atom_type_scat_dispersion_imag
_atom_type_scat_source
C C 0.0033 0.0016 'International Tables Vol C Tables 4.2.6.8 and 6.1.1.4'
H H 0.0000 0.0000 'International Tables Vol C Tables 4.2.6.8 and 6.1.1.4'
Si Si 0.0817 0.0704 'International Tables Vol C Tables 4.2.6.8 and 6.1.1.4'

loop_
_geom_angle_atom_site_label_1
_geom_angle_atom_site_label_2
_geom_angle_atom_site_label_3
_geom_angle
_geom_angle_site_symmetry_1
_geom_angle_site_symmetry_3
_geom_angle_publ_flag
C6 C1 C2 119.7(2) . . ?
C6 C1 C8 118.6(2) . . ?
C2 C1 C8 121.7(2) . . ?
C3 C2 C1 117.8(2) . . ?
C3 C2 C9 119.2(2) . . ?
C1 C2 C9 123.1(2) . . ?
C4 C3 C2 124.4(2) . . ?
C4 C3 H3 117.8 . . ?
C2 C3 H3 117.8 . . ?
C3 C4 C5 118.3(2) . . ?
C3 C4 C13 119.6(2) . . ?
C5 C4 C13 122.1(2) . . ?
C4 C5 C6 119.5(2) . . ?
C4 C5 C7 122.5(2) . . ?
C6 C5 C7 118.0(2) . . ?
C1 C6 C5 120.3(2) . . ?
C1 C6 C6 120.1(3) . 3_766 ?
C5 C6 C6 119.6(3) . 3_766 ?
C8 C7 C5 121.8(2) 3_766 . ?
C8 C7 H7 119.1 3_766 . ?
C5 C7 H7 119.1 . . ?
C7 C8 C1 121.9(2) 3_766 . ?
C7 C8 H8 119.1 3_766 . ?
C1 C8 H8 119.1 . . ?
C2 C9 Si1 116.64(18) . . ?
C2 C9 H9A 108.1 . . ?
Si1 C9 H9A 108.1 . . ?
C2 C9 H9B 108.1 . . ?
Si1 C9 H9B 108.1 . . ?
H9A C9 H9B 107.3 . . ?
Si1 C10 H10A 109.5 . . ?
Si1 C10 H10B 109.5 . . ?
H10A C10 H10B 109.5 . . ?
Si1 C10 H10C 109.5 . . ?
H10A C10 H10C 109.5 . . ?
H10B C10 H10C 109.5 . . ?
Si1 C11 H11A 109.5 . . ?
Si1 C11 H11B 109.5 . . ?
H11A C11 H11B 109.5 . . ?
Si1 C11 H11C 109.5 . . ?
H11A C11 H11C 109.5 . . ?
H11B C11 H11C 109.5 . . ?
Si1 C12 H12A 109.5 . . ?
Si1 C12 H12B 109.5 . . ?
H12A C12 H12B 109.5 . . ?
Si1 C12 H12C 109.5 . . ?
H12A C12 H12C 109.5 . . ?
H12B C12 H12C 109.5 . . ?
C4 C13 Si2 114.75(19) . . ?
C4 C13 H13A 108.6 . . ?
Si2 C13 H13A 108.6 . . ?
C4 C13 H13B 108.6 . . ?
Si2 C13 H13B 108.6 . . ?
H13A C13 H13B 107.6 . . ?
Si2 C14 H14A 109.5 . . ?
Si2 C14 H14B 109.5 . . ?
H14A C14 H14B 109.5 . . ?
Si2 C14 H14C 109.5 . . ?
H14A C14 H14C 109.5 . . ?
H14B C14 H14C 109.5 . . ?
Si2 C15 H15A 109.5 . . ?
Si2 C15 H15B 109.5 . . ?
H15A C15 H15B 109.5 . . ?
Si2 C15 H15C 109.5 . . ?
H15A C15 H15C 109.5 . . ?
H15B C15 H15C 109.5 . . ?
Si2 C16 H16A 109.5 . . ?
Si2 C16 H16B 109.5 . . ?
H16A C16 H16B 109.5 . . ?
Si2 C16 H16C 109.5 . . ?
H16A C16 H16C 109.5 . . ?
H16B C16 H16C 109.5 . . ?
C12 Si1 C11 109.99(19) . . ?
C12 Si1 C10 108.70(19) . . ?
C11 Si1 C10 109.2(2) . . ?
C12 Si1 C9 109.64(16) . . ?
C11 Si1 C9 107.26(17) . . ?
C10 Si1 C9 112.01(16) . . ?
C15 Si2 C16 117.3(4) . . ?
C15 Si2 C14 105.9(3) . . ?
C16 Si2 C14 104.5(3) . . ?
C15 Si2 C13 108.9(3) . . ?
C16 Si2 C13 109.1(3) . . ?
C14 Si2 C13 111.1(2) . . ?

loop_
_geom_bond_atom_site_label_1
_geom_bond_atom_site_label_2
_geom_bond_distance
_geom_bond_site_symmetry_2
_geom_bond_publ_flag
C1 C6 1.418(3) . ?
C1 C2 1.422(4) . ?
C1 C8 1.425(4) . ?
C2 C3 1.392(4) . ?
C2 C9 1.503(4) . ?
C3 C4 1.385(4) . ?
C3 H3 0.9300 . ?
C4 C5 1.414(4) . ?
C4 C13 1.501(4) . ?
C5 C6 1.429(3) . ?
C5 C7 1.438(4) . ?
C6 C6 1.435(5) 3_766 ?
C7 C8 1.342(4) 3_766 ?
C7 H7 0.9300 . ?
C8 C7 1.342(4) 3_766 ?
C8 H8 0.9300 . ?
C9 Si1 1.884(3) . ?
C9 H9A 0.9700 . ?
C9 H9B 0.9700 . ?
C10 Si1 1.863(4) . ?
C10 H10A 0.9600 . ?
C10 H10B 0.9600 . ?
C10 H10C 0.9600 . ?
C11 Si1 1.865(4) . ?
C11 H11A 0.9600 . ?
C11 H11B 0.9600 . ?
C11 H11C 0.9600 . ?
C12 Si1 1.863(3) . ?
C12 H12A 0.9600 . ?
C12 H12B 0.9600 . ?
C12 H12C 0.9600 . ?
C13 Si2 1.893(3) . ?
C13 H13A 0.9700 . ?
C13 H13B 0.9700 . ?
C14 Si2 1.869(6) . ?
C14 H14A 0.9600 . ?
C14 H14B 0.9600 . ?
C14 H14C 0.9600 . ?
C15 Si2 1.814(7) . ?
C15 H15A 0.9600 . ?
C15 H15B 0.9600 . ?
C15 H15C 0.9600 . ?
C16 Si2 1.832(7) . ?
C16 H16A 0.9600 . ?
C16 H16B 0.9600 . ?
C16 H16C 0.9600 . ?
